data_2207785
loop_
_publ_author_name
'Robert T. Stibrany'
'Harvey J. Schugar'
'Joseph A. Potenza'

_publ_section_title
;
 <i>trans</i>-1,2-Bis(1-methylbenzimidazol-2-yl)cyclohexane monohydrate
;
_journal_coeditor_code HG6277
_journal_issue 1
_journal_name_full 'Acta Crystallographica Section E'
_journal_page_first o140
_journal_page_last o142
_journal_paper_doi 10.1107/S1600536805040444
_journal_volume 62
_journal_year 2006
_chemical_formula_iupac 'C22 H24 N4 , H2 O'
_chemical_formula_moiety 'C22 H24 N4 , H2 O'
_chemical_formula_sum 'C22 H26 N4 O'
_chemical_formula_weight 362.47
_chemical_melting_point '479 K (soften), 491 K (melt)'
_chemical_name_systematic
;
trans-1,2-Bis(1-methylbenzimidazol-2-yl)cyclohexane monohydrate
;
_space_group_IT_number 33
_symmetry_cell_setting orthorhombic
_symmetry_space_group_name_Hall 'P 2c -2n'
_symmetry_space_group_name_H-M 'P n a 21'
_atom_sites_solution_hydrogens geom
_atom_sites_solution_primary direct
_atom_sites_solution_secondary difmap
_audit_creation_method SHELXL97
_cell_angle_alpha 90.00
_cell_angle_beta 90.00
_cell_angle_gamma 90.00
_cell_formula_units_Z 4
_cell_length_a 9.6596(7)
_cell_length_b 14.5552(11)
_cell_length_c 13.5470(10)
_cell_measurement_reflns_used 6763
_cell_measurement_temperature 100(2)
_cell_measurement_theta_max 30.55
_cell_measurement_theta_min 2.53
_cell_volume 1904.7(2)
_computing_cell_refinement 'SAINT-Plus (Bruker, 2000)'
_computing_data_collection 'SMART (Bruker, 2000)'
_computing_data_reduction 'SAINT-Plus (Bruker, 2000)'
_computing_molecular_graphics 'ORTEPIII (Burnett & Johnson, 1996) and ORTEP-32 (Farrugia, 1997)'
_computing_publication_material 'SHELXTL (Bruker, 2000)'
_computing_structure_refinement 'SHELXL97 (Sheldrick, 1997)'
_computing_structure_solution 'SHELXS97 (Sheldrick, 1990)'
_diffrn_ambient_temperature 100(2)
_diffrn_measured_fraction_theta_full 1.000
_diffrn_measured_fraction_theta_max 1.000
_diffrn_measurement_device_type 'Bruker SMART CCD area-detector'
_diffrn_measurement_method '\f and \w'
_diffrn_radiation_monochromator graphite
_diffrn_radiation_source 'fine-focus sealed tube'
_diffrn_radiation_type MoK\a
_diffrn_radiation_wavelength 0.71073
_diffrn_reflns_av_R_equivalents 0.0375
_diffrn_reflns_av_sigmaI/netI 0.0309
_diffrn_reflns_limit_h_max 13
_diffrn_reflns_limit_h_min -12
_diffrn_reflns_limit_k_max 20
_diffrn_reflns_limit_k_min -10
_diffrn_reflns_limit_l_max 14
_diffrn_reflns_limit_l_min -19
_diffrn_reflns_number 14429
_diffrn_reflns_theta_full 30.55
_diffrn_reflns_theta_max 30.55
_diffrn_reflns_theta_min 2.05
_diffrn_standards_number 0
_exptl_absorpt_coefficient_mu 0.080
_exptl_absorpt_correction_T_max 1.00
_exptl_absorpt_correction_T_min 0.831
_exptl_absorpt_correction_type multi-scan
_exptl_absorpt_process_details '(SADABS; Blessing, 1995)'
_exptl_crystal_colour colourless
_exptl_crystal_density_diffrn 1.264
_exptl_crystal_density_method 'not measured'
_exptl_crystal_description lath
_exptl_crystal_F_000 776
_exptl_crystal_size_max 0.29
_exptl_crystal_size_mid 0.14
_exptl_crystal_size_min 0.03
_refine_diff_density_max 0.373
_refine_diff_density_min -0.158
_refine_ls_extinction_method none
_refine_ls_goodness_of_fit_ref 1.000
_refine_ls_hydrogen_treatment mixed
_refine_ls_matrix_type full
_refine_ls_number_parameters 254
_refine_ls_number_reflns 3030
_refine_ls_number_restraints 1
_refine_ls_restrained_S_all 1.000
_refine_ls_R_factor_all 0.0464
_refine_ls_R_factor_gt 0.0412
_refine_ls_shift/su_max 0.001
_refine_ls_shift/su_mean 0.000
_refine_ls_structure_factor_coef Fsqd
_refine_ls_weighting_details 'calc w = 1/[\s^2^(Fo^2^)+(0.071P)^2^+0.2238P] where P=(Fo^2^+2Fc^2^)/3'
_refine_ls_weighting_scheme calc
_refine_ls_wR_factor_gt 0.1024
_refine_ls_wR_factor_ref 0.1060
_reflns_number_gt 2785
_reflns_number_total 3030
_reflns_threshold_expression I>2\s(I)
_cod_data_source_file hg6277.cif
_cod_data_source_block II
_cod_depositor_comments
;
The following automatic conversions were performed:
'_symmetry_cell_setting' value 'Orthorhombic' changed to 'orthorhombic'
according to '/home/saulius/struct/CIF-dictionaries/cif_core.dic'
dictionary named 'cif_core.dic' version 2.4.1 from 2010-06-29.

Automatic conversion script
Id: cif_fix_enum 1527 2010-12-29 10:47:43Z saulius 

The following automatic conversions were performed:

'_symmetry_cell_setting' value 'Orthorhombic' changed to
'orthorhombic' according to
/home/saulius/struct/CIF-dictionaries/cif_core.dic dictionary named
'cif_core.dic' version 2.4.1 from 2010-06-29.

Automatic conversion script
Id: cif_fix_values 1715 2011-07-08 13:25:40Z adriana 
;
_cod_database_code 2207785
_cod_database_fobs_code 2207785

loop_
_symmetry_equiv_pos_as_xyz
'x, y, z'
'-x, -y, z+1/2'
'x+1/2, -y+1/2, z'
'-x+1/2, y+1/2, z+1/2'

loop_
_atom_site_label
_atom_site_fract_x
_atom_site_fract_y
_atom_site_fract_z
_atom_site_U_iso_or_equiv
_atom_site_adp_type
_atom_site_calc_flag
_atom_site_refinement_flags
_atom_site_occupancy
_atom_site_type_symbol
N11 0.81216(16) 1.00399(11) 0.92421(12) 0.0190(3) Uani d . 1 N
N13 0.64846(16) 0.93479(11) 1.01498(13) 0.0183(3) Uani d . 1 N
N21 0.41947(15) 0.81453(10) 0.82663(12) 0.0163(3) Uani d . 1 N
N23 0.58166(16) 0.89532(11) 0.74536(12) 0.0179(3) Uani d . 1 N
C11 0.88160(19) 0.94786(12) 0.99015(14) 0.0192(3) Uani d . 1 C
C12 0.67326(17) 0.99353(12) 0.94277(14) 0.0176(3) Uani d . 1 C
C13 0.77785(18) 0.90483(13) 1.04589(14) 0.0182(3) Uani d . 1 C
C14 0.8138(2) 0.84054(14) 1.11798(14) 0.0217(4) Uani d . 1 C
H14 0.7462 0.8109 1.1550 0.026 Uiso calc R 1 H
C15 0.9528(2) 0.82222(16) 1.13281(17) 0.0268(4) Uani d . 1 C
H15 0.9785 0.7787 1.1797 0.032 Uiso calc R 1 H
C16 1.0559(2) 0.86786(15) 1.07863(17) 0.0272(4) Uani d . 1 C
H16 1.1486 0.8557 1.0920 0.033 Uiso calc R 1 H
C17 1.02215(19) 0.93073(14) 1.00551(17) 0.0244(4) Uani d . 1 C
H17 1.0900 0.9601 0.9684 0.029 Uiso calc R 1 H
C18 0.8761(2) 1.06134(14) 0.84882(19) 0.0301(5) Uani d . 1 C
H18A 0.8291 1.0525 0.7871 0.045 Uiso calc R 1 H
H18B 0.9717 1.0447 0.8417 0.045 Uiso calc R 1 H
H18C 0.8695 1.1247 0.8679 0.045 Uiso calc R 1 H
C21 0.48462(18) 0.75291(12) 0.76407(13) 0.0165(3) Uani d . 1 C
C22 0.48202(17) 0.89762(12) 0.81235(13) 0.0158(3) Uani d . 1 C
C23 0.58566(18) 0.80432(12) 0.71422(14) 0.0169(3) Uani d . 1 C
C24 0.67272(19) 0.76034(13) 0.64641(13) 0.0200(4) Uani d . 1 C
H24 0.7401 0.7930 0.6122 0.024 Uiso calc R 1 H
C25 0.6559(2) 0.66706(13) 0.63174(16) 0.0222(4) Uani d . 1 C
H25 0.7143 0.6367 0.5880 0.027 Uiso calc R 1 H
C26 0.5529(2) 0.61712(13) 0.68122(15) 0.0214(4) Uani d . 1 C
H26 0.5434 0.5546 0.6688 0.026 Uiso calc R 1 H
C27 0.46464(19) 0.65946(12) 0.74862(14) 0.0194(3) Uani d . 1 C
H27 0.3959 0.6269 0.7816 0.023 Uiso calc R 1 H
C28 0.3083(2) 0.79329(13) 0.89543(15) 0.0213(4) Uani d . 1 C
H28A 0.3353 0.8111 0.9609 0.032 Uiso calc R 1 H
H28B 0.2898 0.7285 0.8941 0.032 Uiso calc R 1 H
H28C 0.2263 0.8263 0.8767 0.032 Uiso calc R 1 H
C31 0.56325(19) 1.04464(12) 0.88790(14) 0.0173(3) Uani d . 1 C
H31 0.6009 1.0642 0.8241 0.021 Uiso calc R 1 H
C32 0.43844(18) 0.98159(12) 0.86918(13) 0.0161(3) Uani d . 1 C
H32 0.4028 0.9614 0.9333 0.019 Uiso calc R 1 H
C33 0.32200(19) 1.03345(12) 0.81575(15) 0.0193(3) Uani d . 1 C
H33A 0.3537 1.0524 0.7509 0.023 Uiso calc R 1 H
H33B 0.2431 0.9931 0.8071 0.023 Uiso calc R 1 H
C34 0.2784(2) 1.11799(13) 0.87522(16) 0.0227(4) Uani d . 1 C
H34A 0.2073 1.1512 0.8394 0.027 Uiso calc R 1 H
H34B 0.2397 1.0986 0.9379 0.027 Uiso calc R 1 H
C35 0.4018(2) 1.18153(13) 0.89374(15) 0.0231(4) Uani d . 1 C
H35A 0.4353 1.2053 0.8313 0.028 Uiso calc R 1 H
H35B 0.3724 1.2332 0.9338 0.028 Uiso calc R 1 H
C36 0.5189(2) 1.13053(13) 0.94622(15) 0.0215(4) Uani d . 1 C
H36A 0.4884 1.1124 1.0116 0.026 Uiso calc R 1 H
H36B 0.5976 1.1713 0.9537 0.026 Uiso calc R 1 H
O1 0.38699(16) 0.93244(12) 0.12819(13) 0.0280(3) Uani d . 1 O
H1O 0.464(3) 0.927(2) 0.099(2) 0.030(7) Uiso d . 1 H
H2O 0.386(3) 0.984(2) 0.158(3) 0.046(9) Uiso d . 1 H

loop_
_atom_site_aniso_label
_atom_site_aniso_U_11
_atom_site_aniso_U_22
_atom_site_aniso_U_33
_atom_site_aniso_U_12
_atom_site_aniso_U_13
_atom_site_aniso_U_23
N11 0.0208(7) 0.0175(7) 0.0188(8) -0.0020(5) 0.0032(6) -0.0036(6)
N13 0.0198(7) 0.0214(7) 0.0137(7) -0.0001(5) -0.0005(5) 0.0003(6)
N21 0.0194(6) 0.0153(7) 0.0142(7) 0.0012(5) 0.0004(5) 0.0003(6)
N23 0.0206(6) 0.0175(7) 0.0157(7) -0.0003(5) -0.0001(6) 0.0001(6)
C11 0.0206(8) 0.0184(8) 0.0185(8) -0.0004(6) 0.0013(6) -0.0065(7)
C12 0.0192(8) 0.0173(8) 0.0163(9) -0.0011(6) 0.0014(6) -0.0041(7)
C13 0.0190(7) 0.0212(8) 0.0144(8) 0.0008(6) -0.0004(6) -0.0033(6)
C14 0.0229(8) 0.0271(9) 0.0151(9) 0.0039(7) 0.0001(7) -0.0015(7)
C15 0.0284(9) 0.0332(11) 0.0188(9) 0.0090(8) -0.0033(8) -0.0027(8)
C16 0.0205(8) 0.0339(10) 0.0272(10) 0.0069(8) -0.0023(7) -0.0094(9)
C17 0.0194(8) 0.0266(9) 0.0272(10) -0.0005(7) 0.0029(7) -0.0068(8)
C18 0.0337(10) 0.0210(9) 0.0355(12) -0.0024(8) 0.0151(9) 0.0030(8)
C21 0.0188(7) 0.0173(7) 0.0134(7) 0.0022(6) -0.0009(6) 0.0003(6)
C22 0.0181(7) 0.0158(7) 0.0135(8) 0.0007(6) -0.0021(6) 0.0012(6)
C23 0.0198(7) 0.0165(8) 0.0143(8) 0.0012(6) -0.0026(6) -0.0003(6)
C24 0.0218(8) 0.0237(8) 0.0145(8) 0.0011(6) 0.0012(6) 0.0001(7)
C25 0.0277(9) 0.0222(8) 0.0168(8) 0.0056(7) 0.0019(7) -0.0031(7)
C26 0.0291(9) 0.0153(8) 0.0198(9) 0.0031(7) -0.0015(7) -0.0021(7)
C27 0.0235(8) 0.0164(8) 0.0184(9) -0.0001(6) 0.0001(6) -0.0003(7)
C28 0.0251(8) 0.0187(8) 0.0201(9) -0.0029(6) 0.0051(7) -0.0006(7)
C31 0.0223(8) 0.0141(7) 0.0155(8) -0.0006(6) -0.0004(6) 0.0005(6)
C32 0.0208(7) 0.0142(7) 0.0133(8) 0.0008(6) -0.0012(6) -0.0002(6)
C33 0.0226(8) 0.0187(8) 0.0167(8) 0.0036(6) -0.0028(7) -0.0005(7)
C34 0.0277(9) 0.0217(8) 0.0187(9) 0.0070(7) 0.0015(7) 0.0014(7)
C35 0.0340(10) 0.0171(8) 0.0182(9) 0.0027(7) 0.0018(7) 0.0013(7)
C36 0.0306(9) 0.0148(7) 0.0192(9) 0.0007(7) -0.0001(7) -0.0017(7)
O1 0.0273(7) 0.0333(8) 0.0233(7) -0.0082(6) 0.0041(6) -0.0066(7)

loop_
_atom_type_symbol
_atom_type_description
_atom_type_scat_dispersion_real
_atom_type_scat_dispersion_imag
_atom_type_scat_source
C C 0.0033 0.0000 'International Tables Vol C Tables 4.2.6.8 and 6.1.1.4'
H H 0.0000 0.0000 'International Tables Vol C Tables 4.2.6.8 and 6.1.1.4'
N N 0.0061 0.0000 'International Tables Vol C Tables 4.2.6.8 and 6.1.1.4'
O O 0.0106 0.0000 'International Tables Vol C Tables 4.2.6.8 and 6.1.1.4'

loop_
_geom_angle_atom_site_label_1
_geom_angle_atom_site_label_2
_geom_angle_atom_site_label_3
_geom_angle
_geom_angle_publ_flag
N13 C12 N11 112.60(16) y
N23 C22 N21 113.36(16) y
C12 N11 C11 106.85(15) y
C22 N21 C21 106.60(15) y
C12 N13 C13 105.27(15) y
C22 N23 C23 104.61(15) y
N11 C11 C13 105.36(16) y
N21 C21 C23 105.38(15) y
N13 C13 C11 109.91(16) y
N23 C23 C21 110.04(16) y
C12 N11 C18 127.30(17) ?
C11 N11 C18 125.84(17) ?
C22 N21 C28 127.25(15) ?
C21 N21 C28 126.14(15) ?
N11 C11 C17 132.30(18) ?
C17 C11 C13 122.34(19) ?
N13 C12 C31 124.15(15) ?
N11 C12 C31 123.24(16) ?
N13 C13 C14 130.19(17) ?
C14 C13 C11 119.87(17) ?
C15 C14 C13 118.17(19) ?
C15 C14 H14 120.9 ?
C13 C14 H14 120.9 ?
C14 C15 C16 121.4(2) ?
C14 C15 H15 119.3 ?
C16 C15 H15 119.3 ?
C17 C16 C15 121.22(18) ?
C17 C16 H16 119.4 ?
C15 C16 H16 119.4 ?
C16 C17 C11 116.93(19) ?
C16 C17 H17 121.5 ?
C11 C17 H17 121.5 ?
N11 C18 H18A 109.5 ?
N11 C18 H18B 109.5 ?
H18A C18 H18B 109.5 ?
N11 C18 H18C 109.5 ?
H18A C18 H18C 109.5 ?
H18B C18 H18C 109.5 ?
N21 C21 C27 131.51(17) ?
C27 C21 C23 123.10(17) ?
N23 C22 C32 125.09(16) ?
N21 C22 C32 121.54(16) ?
N23 C23 C24 130.62(17) ?
C24 C23 C21 119.32(16) ?
C25 C24 C23 118.23(17) ?
C25 C24 H24 120.9 ?
C23 C24 H24 120.9 ?
C24 C25 C26 121.59(18) ?
C24 C25 H25 119.2 ?
C26 C25 H25 119.2 ?
C27 C26 C25 121.20(18) ?
C27 C26 H26 119.4 ?
C25 C26 H26 119.4 ?
C21 C27 C26 116.54(18) ?
C21 C27 H27 121.7 ?
C26 C27 H27 121.7 ?
N21 C28 H28A 109.5 ?
N21 C28 H28B 109.5 ?
H28A C28 H28B 109.5 ?
N21 C28 H28C 109.5 ?
H28A C28 H28C 109.5 ?
H28B C28 H28C 109.5 ?
C12 C31 C32 110.03(14) ?
C12 C31 C36 110.29(15) ?
C32 C31 C36 110.57(15) ?
C12 C31 H31 108.6 ?
C32 C31 H31 108.6 ?
C36 C31 H31 108.6 ?
C22 C32 C33 111.28(15) ?
C22 C32 C31 110.50(14) ?
C33 C32 C31 111.04(15) ?
C22 C32 H32 108.0 ?
C33 C32 H32 108.0 ?
C31 C32 H32 108.0 ?
C34 C33 C32 110.40(16) ?
C34 C33 H33A 109.6 ?
C32 C33 H33A 109.6 ?
C34 C33 H33B 109.6 ?
C32 C33 H33B 109.6 ?
H33A C33 H33B 108.1 ?
C35 C34 C33 111.00(16) ?
C35 C34 H34A 109.4 ?
C33 C34 H34A 109.4 ?
C35 C34 H34B 109.4 ?
C33 C34 H34B 109.4 ?
H34A C34 H34B 108.0 ?
C36 C35 C34 111.06(16) ?
C36 C35 H35A 109.4 ?
C34 C35 H35A 109.4 ?
C36 C35 H35B 109.4 ?
C34 C35 H35B 109.4 ?
H35A C35 H35B 108.0 ?
C35 C36 C31 111.20(16) ?
C35 C36 H36A 109.4 ?
C31 C36 H36A 109.4 ?
C35 C36 H36B 109.4 ?
C31 C36 H36B 109.4 ?
H36A C36 H36B 108.0 ?
H1O O1 H2O 108(3) ?

loop_
_geom_bond_atom_site_label_1
_geom_bond_atom_site_label_2
_geom_bond_distance
_geom_bond_publ_flag
N11 C12 1.374(2) y
N21 C22 1.366(2) y
N13 C12 1.321(3) y
N23 C22 1.323(2) y
N11 C11 1.384(3) y
N21 C21 1.385(2) y
N13 C13 1.388(2) y
N23 C23 1.391(2) y
C11 C13 1.402(3) y
C21 C23 1.403(3) y
C12 C31 1.495(2) y
C22 C32 1.505(2) y
C31 C32 1.536(2) y
N11 C18 1.456(3) ?
N21 C28 1.455(2) ?
C11 C17 1.396(3) ?
C13 C14 1.396(3) ?
C14 C15 1.384(3) ?
C14 H14 0.9300 ?
C15 C16 1.404(3) ?
C15 H15 0.9300 ?
C16 C17 1.387(3) ?
C16 H16 0.9300 ?
C17 H17 0.9300 ?
C18 H18A 0.9600 ?
C18 H18B 0.9600 ?
C18 H18C 0.9600 ?
C21 C27 1.390(3) ?
C23 C24 1.400(3) ?
C24 C25 1.382(3) ?
C24 H24 0.9300 ?
C25 C26 1.403(3) ?
C25 H25 0.9300 ?
C26 C27 1.393(3) ?
C26 H26 0.9300 ?
C27 H27 0.9300 ?
C28 H28A 0.9600 ?
C28 H28B 0.9600 ?
C28 H28C 0.9600 ?
C31 C36 1.540(3) ?
C31 H31 0.9800 ?
C32 C33 1.536(2) ?
C32 H32 0.9800 ?
C33 C34 1.530(3) ?
C33 H33A 0.9700 ?
C33 H33B 0.9700 ?
C34 C35 1.529(3) ?
C34 H34A 0.9700 ?
C34 H34B 0.9700 ?
C35 C36 1.528(3) ?
C35 H35A 0.9700 ?
C35 H35B 0.9700 ?
C36 H36A 0.9700 ?
C36 H36B 0.9700 ?
O1 H1O 0.85(3) ?
O1 H2O 0.85(3) ?

loop_
_geom_hbond_atom_site_label_D
_geom_hbond_atom_site_label_H
_geom_hbond_atom_site_label_A
_geom_hbond_site_symmetry_A
_geom_hbond_distance_DH
_geom_hbond_distance_HA
_geom_hbond_distance_DA
_geom_hbond_angle_DHA
O1 H1O N13 1_554 0.85(3) 2.12(3) 2.955(2) 171(2)
O1 H2O N23 2_674 0.85(3) 2.14(3) 2.983(2) 170(2)

loop_
_geom_torsion_atom_site_label_1
_geom_torsion_atom_site_label_2
_geom_torsion_atom_site_label_3
_geom_torsion_atom_site_label_4
_geom_torsion
C12 N11 C11 C17 -179.9(2)
C18 N11 C11 C17 1.1(3)
C12 N11 C11 C13 0.49(19)
C18 N11 C11 C13 -178.46(18)
C13 N13 C12 N11 0.0(2)
C13 N13 C12 C31 -178.96(16)
C11 N11 C12 N13 -0.3(2)
C18 N11 C12 N13 178.58(18)
C11 N11 C12 C31 178.67(16)
C18 N11 C12 C31 -2.4(3)
C12 N13 C13 C14 -177.9(2)
C12 N13 C13 C11 0.3(2)
N11 C11 C13 N13 -0.49(19)
C17 C11 C13 N13 179.87(17)
N11 C11 C13 C14 177.93(17)
C17 C11 C13 C14 -1.7(3)
N13 C13 C14 C15 178.84(19)
C11 C13 C14 C15 0.8(3)
C13 C14 C15 C16 1.2(3)
C14 C15 C16 C17 -2.4(3)
C15 C16 C17 C11 1.5(3)
N11 C11 C17 C16 -178.97(19)
C13 C11 C17 C16 0.6(3)
C22 N21 C21 C27 179.19(19)
C28 N21 C21 C27 0.5(3)
C22 N21 C21 C23 -0.05(19)
C28 N21 C21 C23 -178.78(16)
C23 N23 C22 N21 -0.6(2)
C23 N23 C22 C32 179.29(16)
C21 N21 C22 N23 0.4(2)
C28 N21 C22 N23 179.12(16)
C21 N21 C22 C32 -179.47(15)
C28 N21 C22 C32 -0.8(3)
C22 N23 C23 C24 -177.98(19)
C22 N23 C23 C21 0.53(19)
N21 C21 C23 N23 -0.3(2)
C27 C21 C23 N23 -179.62(17)
N21 C21 C23 C24 178.41(15)
C27 C21 C23 C24 -0.9(3)
N23 C23 C24 C25 177.99(19)
C21 C23 C24 C25 -0.4(3)
C23 C24 C25 C26 1.4(3)
C24 C25 C26 C27 -1.1(3)
N21 C21 C27 C26 -177.93(18)
C23 C21 C27 C26 1.2(3)
C25 C26 C27 C21 -0.2(3)
N13 C12 C31 C32 -39.6(2)
N11 C12 C31 C32 141.48(17)
N13 C12 C31 C36 82.6(2)
N11 C12 C31 C36 -96.3(2)
N23 C22 C32 C33 91.0(2)
N21 C22 C32 C33 -89.1(2)
N23 C22 C32 C31 -32.9(2)
N21 C22 C32 C31 147.01(16)
C12 C31 C32 C22 -57.82(19)
C36 C31 C32 C22 -179.89(15)
C12 C31 C32 C33 178.20(16)
C36 C31 C32 C33 56.12(19)
C22 C32 C33 C34 179.48(15)
C31 C32 C33 C34 -57.0(2)
C32 C33 C34 C35 57.1(2)
C33 C34 C35 C36 -56.7(2)
C34 C35 C36 C31 55.9(2)
C12 C31 C36 C35 -177.43(15)
C32 C31 C36 C35 -55.5(2)
